data_1560213
loop_
_publ_author_name
'Yanagi, Tomoyuki'
'Tanaka, Takayuki'
'Yorimitsu, Hideki'

_publ_section_title
;
 Asymmetric systematic synthesis, structures, and (chir)optical properties
 of a series of dihetero[8]helicenes
;
_journal_issue 8
_journal_name_full 'Chemical Science'
_journal_page_first 2784
_journal_page_last 2793
_journal_paper_doi 10.1039/D1SC00044F
_journal_volume 12
_journal_year 2021
_chemical_formula_moiety 'C30 H18 N2'
_chemical_formula_sum 'C30 H18 N2'
_chemical_formula_weight 406.46
_space_group_crystal_system monoclinic
_space_group_IT_number 14
_space_group_name_Hall '-P 2ybc'
_space_group_name_H-M_alt 'P 1 21/c 1'
_atom_sites_solution_hydrogens geom
_audit_creation_method SHELXL-2014/7
_audit_update_record
;
2020-12-01 deposited with the CCDC.	2021-01-29 downloaded from the CCDC.
;
_cell_angle_alpha 90
_cell_angle_beta 91.5160(10)
_cell_angle_gamma 90
_cell_formula_units_Z 4
_cell_length_a 15.99580(10)
_cell_length_b 15.94920(10)
_cell_length_c 7.81480(10)
_cell_measurement_reflns_used 19236
_cell_measurement_temperature 93(2)
_cell_measurement_theta_max 72.7080
_cell_measurement_theta_min 2.7750
_cell_volume 1993.02(3)
_computing_cell_refinement 'CrysAlisPro 1.171.38.46 (Rigaku OD, 2015)'
_computing_data_collection 'CrysAlisPro 1.171.38.46 (Rigaku OD, 2015)'
_computing_data_reduction 'CrysAlisPro 1.171.38.46 (Rigaku OD, 2015)'
_computing_structure_refinement 'SHELXL-2014/7 (Sheldrick, 2014)'
_diffrn_ambient_temperature 93(2)
_diffrn_detector_area_resol_mean 5.8140
_diffrn_measured_fraction_theta_full 0.998
_diffrn_measured_fraction_theta_max 0.989
_diffrn_measurement_device_type 'Rigaku XtaLAB P200'
_diffrn_measurement_method \w
_diffrn_radiation_type CuK\a
_diffrn_radiation_wavelength 1.54184
_diffrn_reflns_av_R_equivalents 0.0202
_diffrn_reflns_av_unetI/netI 0.0111
_diffrn_reflns_Laue_measured_fraction_full 0.998
_diffrn_reflns_Laue_measured_fraction_max 0.989
_diffrn_reflns_limit_h_max 19
_diffrn_reflns_limit_h_min -19
_diffrn_reflns_limit_k_max 19
_diffrn_reflns_limit_k_min -19
_diffrn_reflns_limit_l_max 9
_diffrn_reflns_limit_l_min -9
_diffrn_reflns_number 27002
_diffrn_reflns_point_group_measured_fraction_full 0.998
_diffrn_reflns_point_group_measured_fraction_max 0.989
_diffrn_reflns_theta_full 67.684
_diffrn_reflns_theta_max 72.897
_diffrn_reflns_theta_min 2.763
_exptl_absorpt_coefficient_mu 0.613
_exptl_absorpt_correction_T_max 1.00000
_exptl_absorpt_correction_T_min 0.73978
_exptl_absorpt_correction_type multi-scan
_exptl_absorpt_process_details 'REQAB (Rigaku, 1998)'
_exptl_crystal_colour yellow
_exptl_crystal_density_diffrn 1.355
_exptl_crystal_description Prism
_exptl_crystal_F_000 848
_exptl_crystal_size_max 0.280
_exptl_crystal_size_mid 0.170
_exptl_crystal_size_min 0.030
_refine_diff_density_max 0.159
_refine_diff_density_min -0.270
_refine_diff_density_rms 0.047
_refine_ls_extinction_method none
_refine_ls_goodness_of_fit_ref 1.049
_refine_ls_hydrogen_treatment constr
_refine_ls_matrix_type full
_refine_ls_number_parameters 289
_refine_ls_number_reflns 3935
_refine_ls_number_restraints 0
_refine_ls_restrained_S_all 1.049
_refine_ls_R_factor_all 0.0394
_refine_ls_R_factor_gt 0.0380
_refine_ls_shift/su_max 0.000
_refine_ls_shift/su_mean 0.000
_refine_ls_structure_factor_coef Fsqd
_refine_ls_weighting_details 'w=1/[\s^2^(Fo^2^)+(0.0482P)^2^+0.6572P] where P=(Fo^2^+2Fc^2^)/3'
_refine_ls_weighting_scheme calc
_refine_ls_wR_factor_gt 0.0937
_refine_ls_wR_factor_ref 0.0948
_reflns_Friedel_coverage 0.000
_reflns_number_gt 3738
_reflns_number_total 3935
_reflns_threshold_expression 'I > 2\s(I)'
_cod_data_source_file d1sc00044f2.cif
_cod_data_source_block 191108ueta_a
_cod_depositor_comments 'Adding full bibliography for 1560212--1560217.cif.'
_cod_original_sg_symbol_H-M 'P 21/c'
_cod_database_code 1560213
_shelx_shelxl_version_number 2014/7
_shelx_space_group_comment
;
The symmetry employed for this shelxl refinement is uniquely defined
by the following loop, which should always be used as a source of
symmetry information in preference to the above space-group names.
They are only intended as comments.
;
_shelx_estimated_absorpt_t_min 0.847
_shelx_estimated_absorpt_t_max 0.982

loop_
_space_group_symop_operation_xyz
'x, y, z'
'-x, y+1/2, -z+1/2'
'-x, -y, -z'
'x, -y-1/2, z-1/2'

loop_
_atom_site_label
_atom_site_type_symbol
_atom_site_fract_x
_atom_site_fract_y
_atom_site_fract_z
_atom_site_U_iso_or_equiv
_atom_site_adp_type
_atom_site_occupancy
_atom_site_site_symmetry_order
_atom_site_calc_flag
_atom_site_refinement_flags_posn
_atom_site_refinement_flags_adp
_atom_site_refinement_flags_occupancy
_atom_site_disorder_assembly
_atom_site_disorder_group
N1 N 0.19332(6) 0.29719(6) -0.02631(12) 0.0283(2) Uani 1 1 d . . . . .
H1 H 0.1703 0.2643 -0.1047 0.034 Uiso 1 1 calc R U . . .
N2 N 0.47444(6) 0.58172(7) 0.37356(13) 0.0323(2) Uani 1 1 d . . . . .
H2 H 0.5201 0.6025 0.4225 0.039 Uiso 1 1 calc R U . . .
C12 C 0.20990(7) 0.38063(6) 0.20652(14) 0.0220(2) Uani 1 1 d . . . . .
C13 C 0.25644(7) 0.59809(7) 0.25718(13) 0.0225(2) Uani 1 1 d . . . . .
C14 C 0.19996(7) 0.56740(7) 0.12953(14) 0.0230(2) Uani 1 1 d . . . . .
H3 H 0.2169 0.5230 0.0572 0.028 Uiso 1 1 calc R U . . .
C15 C 0.18516(7) 0.40933(6) 0.37168(14) 0.0222(2) Uani 1 1 d . . . . .
C16 C 0.28768(7) 0.37934(7) 0.11547(13) 0.0227(2) Uani 1 1 d . . . . .
C17 C 0.36799(7) 0.41873(7) 0.13634(13) 0.0235(2) Uani 1 1 d . . . . .
C18 C 0.09922(7) 0.40090(7) 0.41316(15) 0.0250(2) Uani 1 1 d . . . . .
C19 C 0.33942(7) 0.56630(7) 0.28669(13) 0.0236(2) Uani 1 1 d . . . . .
C20 C 0.15276(7) 0.33211(7) 0.10906(14) 0.0251(2) Uani 1 1 d . . . . .
C21 C 0.38679(7) 0.49490(7) 0.22660(14) 0.0241(2) Uani 1 1 d . . . . .
C22 C 0.24166(7) 0.43853(7) 0.50074(14) 0.0242(2) Uani 1 1 d . . . . .
H4 H 0.2996 0.4415 0.4780 0.029 Uiso 1 1 calc R U . . .
C23 C 0.12118(7) 0.60051(7) 0.10820(14) 0.0266(2) Uani 1 1 d . . . . .
H5 H 0.0841 0.5784 0.0226 0.032 Uiso 1 1 calc R U . . .
C24 C 0.27554(7) 0.32176(7) -0.01974(14) 0.0264(2) Uani 1 1 d . . . . .
C25 C 0.23138(8) 0.66909(7) 0.35463(14) 0.0273(2) Uani 1 1 d . . . . .
C26 C 0.47091(7) 0.51075(8) 0.27426(14) 0.0288(3) Uani 1 1 d . . . . .
C27 C 0.06814(7) 0.32238(7) 0.15158(16) 0.0293(3) Uani 1 1 d . . . . .
H6 H 0.0306 0.2909 0.0806 0.035 Uiso 1 1 calc R U . . .
C28 C 0.39563(7) 0.61537(8) 0.38478(15) 0.0286(3) Uani 1 1 d . . . . .
C29 C 0.14951(8) 0.70090(7) 0.33086(15) 0.0308(3) Uani 1 1 d . . . . .
H7 H 0.1320 0.7468 0.3986 0.037 Uiso 1 1 calc R U . . .
C30 C 0.43638(7) 0.37734(7) 0.05736(15) 0.0283(3) Uani 1 1 d . . . . .
C31 C 0.09504(8) 0.66703(7) 0.21235(15) 0.0300(3) Uani 1 1 d . . . . .
H8 H 0.0397 0.6883 0.2003 0.036 Uiso 1 1 calc R U . . .
C32 C 0.21409(8) 0.46259(8) 0.65821(15) 0.0301(3) Uani 1 1 d . . . . .
H9 H 0.2531 0.4817 0.7432 0.036 Uiso 1 1 calc R U . . .
C33 C 0.04182(7) 0.35960(7) 0.29791(16) 0.0289(3) Uani 1 1 d . . . . .
H10 H -0.0159 0.3580 0.3237 0.035 Uiso 1 1 calc R U . . .
C34 C 0.07267(7) 0.42886(7) 0.57466(16) 0.0299(3) Uani 1 1 d . . . . .
H11 H 0.0150 0.4265 0.6003 0.036 Uiso 1 1 calc R U . . .
C35 C 0.42025(8) 0.31486(8) -0.06982(16) 0.0324(3) Uani 1 1 d . . . . .
H12 H 0.4663 0.2893 -0.1236 0.039 Uiso 1 1 calc R U . . .
C36 C 0.12868(8) 0.45926(8) 0.69468(15) 0.0325(3) Uani 1 1 d . . . . .
H13 H 0.1098 0.4781 0.8024 0.039 Uiso 1 1 calc R U . . .
C37 C 0.37077(9) 0.68551(8) 0.48058(16) 0.0350(3) Uani 1 1 d . . . . .
H14 H 0.4099 0.7150 0.5516 0.042 Uiso 1 1 calc R U . . .
C38 C 0.52022(8) 0.40003(8) 0.10274(16) 0.0332(3) Uani 1 1 d . . . . .
H15 H 0.5649 0.3706 0.0524 0.040 Uiso 1 1 calc R U . . .
C39 C 0.34153(8) 0.29052(7) -0.11704(15) 0.0314(3) Uani 1 1 d . . . . .
H16 H 0.3315 0.2541 -0.2115 0.038 Uiso 1 1 calc R U . . .
C40 C 0.53814(7) 0.46270(9) 0.21621(16) 0.0343(3) Uani 1 1 d . . . . .
H17 H 0.5939 0.4735 0.2547 0.041 Uiso 1 1 calc R U . . .
C41 C 0.28960(9) 0.70982(8) 0.46883(16) 0.0340(3) Uani 1 1 d . . . . .
H18 H 0.2711 0.7548 0.5379 0.041 Uiso 1 1 calc R U . . .

loop_
_atom_site_aniso_label
_atom_site_aniso_U_11
_atom_site_aniso_U_22
_atom_site_aniso_U_33
_atom_site_aniso_U_23
_atom_site_aniso_U_13
_atom_site_aniso_U_12
N1 0.0357(5) 0.0216(5) 0.0274(5) -0.0050(4) -0.0022(4) -0.0025(4)
N2 0.0274(5) 0.0389(6) 0.0304(5) -0.0002(4) -0.0033(4) -0.0102(4)
C12 0.0248(5) 0.0160(5) 0.0251(5) 0.0022(4) -0.0006(4) 0.0004(4)
C13 0.0291(5) 0.0181(5) 0.0205(5) 0.0024(4) 0.0045(4) -0.0028(4)
C14 0.0291(5) 0.0170(5) 0.0229(5) 0.0009(4) 0.0029(4) -0.0007(4)
C15 0.0253(5) 0.0160(5) 0.0252(5) 0.0038(4) 0.0012(4) 0.0011(4)
C16 0.0274(5) 0.0187(5) 0.0220(5) 0.0012(4) 0.0008(4) 0.0026(4)
C17 0.0259(5) 0.0233(5) 0.0213(5) 0.0028(4) 0.0019(4) 0.0029(4)
C18 0.0249(5) 0.0191(5) 0.0309(6) 0.0050(4) 0.0013(4) 0.0009(4)
C19 0.0284(5) 0.0226(5) 0.0201(5) 0.0009(4) 0.0027(4) -0.0059(4)
C20 0.0304(6) 0.0182(5) 0.0267(5) 0.0013(4) -0.0023(4) -0.0005(4)
C21 0.0243(5) 0.0266(6) 0.0214(5) 0.0029(4) 0.0018(4) -0.0019(4)
C22 0.0260(5) 0.0225(5) 0.0242(5) 0.0032(4) 0.0011(4) -0.0020(4)
C23 0.0303(6) 0.0230(5) 0.0265(5) 0.0035(4) 0.0008(4) 0.0003(4)
C24 0.0346(6) 0.0197(5) 0.0249(5) 0.0004(4) 0.0005(4) 0.0016(4)
C25 0.0393(6) 0.0205(5) 0.0223(5) 0.0007(4) 0.0056(5) -0.0019(5)
C26 0.0270(6) 0.0342(6) 0.0252(5) 0.0037(5) -0.0001(4) -0.0043(5)
C27 0.0280(6) 0.0238(6) 0.0358(6) 0.0024(5) -0.0066(5) -0.0054(4)
C28 0.0318(6) 0.0289(6) 0.0252(5) 0.0018(4) -0.0001(4) -0.0081(5)
C29 0.0427(7) 0.0218(6) 0.0282(6) -0.0007(4) 0.0097(5) 0.0054(5)
C30 0.0292(6) 0.0284(6) 0.0274(6) 0.0047(4) 0.0046(4) 0.0057(5)
C31 0.0336(6) 0.0260(6) 0.0309(6) 0.0048(5) 0.0066(5) 0.0071(5)
C32 0.0346(6) 0.0314(6) 0.0243(6) 0.0008(5) 0.0003(5) -0.0027(5)
C33 0.0238(5) 0.0247(6) 0.0381(6) 0.0055(5) -0.0011(5) -0.0017(4)
C34 0.0278(6) 0.0276(6) 0.0346(6) 0.0055(5) 0.0073(5) 0.0019(4)
C35 0.0383(6) 0.0280(6) 0.0313(6) 0.0012(5) 0.0096(5) 0.0102(5)
C36 0.0371(6) 0.0342(7) 0.0265(6) -0.0001(5) 0.0085(5) 0.0019(5)
C37 0.0464(7) 0.0285(6) 0.0298(6) -0.0042(5) -0.0037(5) -0.0127(5)
C38 0.0276(6) 0.0386(7) 0.0338(6) 0.0069(5) 0.0065(5) 0.0073(5)
C39 0.0431(7) 0.0238(6) 0.0276(6) -0.0033(4) 0.0047(5) 0.0050(5)
C40 0.0231(6) 0.0451(7) 0.0347(6) 0.0078(5) 0.0005(5) -0.0005(5)
C41 0.0502(7) 0.0235(6) 0.0284(6) -0.0058(5) 0.0027(5) -0.0036(5)

loop_
_atom_type_symbol
_atom_type_description
_atom_type_scat_dispersion_real
_atom_type_scat_dispersion_imag
_atom_type_scat_source
C C 0.0181 0.0091 'International Tables Vol C Tables 4.2.6.8 and 6.1.1.4'
H H 0.0000 0.0000 'International Tables Vol C Tables 4.2.6.8 and 6.1.1.4'
N N 0.0311 0.0180 'International Tables Vol C Tables 4.2.6.8 and 6.1.1.4'

loop_
_geom_angle_atom_site_label_1
_geom_angle_atom_site_label_2
_geom_angle_atom_site_label_3
_geom_angle
_geom_angle_site_symmetry_1
_geom_angle_site_symmetry_3
_geom_angle_publ_flag
C24 N1 C20 109.10(9) . . ?
C24 N1 H1 125.4 . . ?
C20 N1 H1 125.4 . . ?
C26 N2 C28 109.50(9) . . ?
C26 N2 H2 125.3 . . ?
C28 N2 H2 125.3 . . ?
C20 C12 C15 118.16(10) . . ?
C20 C12 C16 106.28(9) . . ?
C15 C12 C16 134.97(10) . . ?
C14 C13 C25 117.85(10) . . ?
C14 C13 C19 124.19(10) . . ?
C25 C13 C19 117.81(10) . . ?
C23 C14 C13 121.30(10) . . ?
C23 C14 H3 119.4 . . ?
C13 C14 H3 119.4 . . ?
C22 C15 C18 118.03(10) . . ?
C22 C15 C12 124.05(10) . . ?
C18 C15 C12 117.68(10) . . ?
C24 C16 C17 118.39(10) . . ?
C24 C16 C12 105.91(9) . . ?
C17 C16 C12 135.66(10) . . ?
C30 C17 C21 116.77(10) . . ?
C30 C17 C16 116.17(10) . . ?
C21 C17 C16 127.06(10) . . ?
C34 C18 C15 119.13(10) . . ?
C34 C18 C33 120.29(10) . . ?
C15 C18 C33 120.45(10) . . ?
C28 C19 C13 117.86(10) . . ?
C28 C19 C21 106.34(10) . . ?
C13 C19 C21 135.55(10) . . ?
N1 C20 C12 109.07(10) . . ?
N1 C20 C27 127.77(10) . . ?
C12 C20 C27 123.15(11) . . ?
C26 C21 C17 117.95(10) . . ?
C26 C21 C19 106.05(10) . . ?
C17 C21 C19 135.99(10) . . ?
C32 C22 C15 121.10(10) . . ?
C32 C22 H4 119.5 . . ?
C15 C22 H4 119.5 . . ?
C14 C23 C31 120.38(11) . . ?
C14 C23 H5 119.8 . . ?
C31 C23 H5 119.8 . . ?
N1 C24 C39 127.61(11) . . ?
N1 C24 C16 109.09(10) . . ?
C39 C24 C16 123.02(11) . . ?
C29 C25 C13 119.16(10) . . ?
C29 C25 C41 120.37(11) . . ?
C13 C25 C41 120.40(11) . . ?
N2 C26 C40 127.71(11) . . ?
N2 C26 C21 108.79(10) . . ?
C40 C26 C21 123.38(11) . . ?
C33 C27 C20 117.95(10) . . ?
C33 C27 H6 121.0 . . ?
C20 C27 H6 121.0 . . ?
N2 C28 C19 108.81(10) . . ?
N2 C28 C37 128.01(11) . . ?
C19 C28 C37 123.15(11) . . ?
C31 C29 C25 121.31(11) . . ?
C31 C29 H7 119.3 . . ?
C25 C29 H7 119.3 . . ?
C38 C30 C35 120.18(11) . . ?
C38 C30 C17 120.04(11) . . ?
C35 C30 C17 119.76(11) . . ?
C29 C31 C23 119.76(11) . . ?
C29 C31 H8 120.1 . . ?
C23 C31 H8 120.1 . . ?
C22 C32 C36 120.59(11) . . ?
C22 C32 H9 119.7 . . ?
C36 C32 H9 119.7 . . ?
C27 C33 C18 121.39(10) . . ?
C27 C33 H10 119.3 . . ?
C18 C33 H10 119.3 . . ?
C36 C34 C18 121.11(11) . . ?
C36 C34 H11 119.4 . . ?
C18 C34 H11 119.4 . . ?
C39 C35 C30 122.54(11) . . ?
C39 C35 H12 118.7 . . ?
C30 C35 H12 118.7 . . ?
C34 C36 C32 119.81(11) . . ?
C34 C36 H13 120.1 . . ?
C32 C36 H13 120.1 . . ?
C41 C37 C28 118.30(11) . . ?
C41 C37 H14 120.8 . . ?
C28 C37 H14 120.8 . . ?
C40 C38 C30 121.94(11) . . ?
C40 C38 H15 119.0 . . ?
C30 C38 H15 119.0 . . ?
C35 C39 C24 117.04(11) . . ?
C35 C39 H16 121.5 . . ?
C24 C39 H16 121.5 . . ?
C38 C40 C26 117.44(11) . . ?
C38 C40 H17 121.3 . . ?
C26 C40 H17 121.3 . . ?
C37 C41 C25 121.30(11) . . ?
C37 C41 H18 119.4 . . ?
C25 C41 H18 119.4 . . ?

loop_
_geom_bond_atom_site_label_1
_geom_bond_atom_site_label_2
_geom_bond_distance
_geom_bond_site_symmetry_2
_geom_bond_publ_flag
N1 C24 1.3719(15) . ?
N1 C20 1.3735(15) . ?
N1 H1 0.8800 . ?
N2 C26 1.3727(16) . ?
N2 C28 1.3752(16) . ?
N2 H2 0.8800 . ?
C12 C20 1.4062(15) . ?
C12 C15 1.4350(15) . ?
C12 C16 1.4497(15) . ?
C13 C14 1.4154(15) . ?
C13 C25 1.4279(15) . ?
C13 C19 1.4338(16) . ?
C14 C23 1.3724(16) . ?
C14 H3 0.9500 . ?
C15 C22 1.4151(15) . ?
C15 C18 1.4270(15) . ?
C16 C24 1.4096(15) . ?
C16 C17 1.4353(15) . ?
C17 C30 1.4316(15) . ?
C17 C21 1.4327(16) . ?
C18 C34 1.4144(16) . ?
C18 C33 1.4298(16) . ?
C19 C28 1.4043(15) . ?
C19 C21 1.4527(16) . ?
C20 C27 1.4108(16) . ?
C21 C26 1.4094(15) . ?
C22 C32 1.3730(16) . ?
C22 H4 0.9500 . ?
C23 C31 1.4074(16) . ?
C23 H5 0.9500 . ?
C24 C39 1.4082(16) . ?
C25 C29 1.4121(17) . ?
C25 C41 1.4289(17) . ?
C26 C40 1.4054(17) . ?
C27 C33 1.3649(18) . ?
C27 H6 0.9500 . ?
C28 C37 1.4092(18) . ?
C29 C31 1.3660(18) . ?
C29 H7 0.9500 . ?
C30 C38 1.4247(17) . ?
C30 C35 1.4262(17) . ?
C31 H8 0.9500 . ?
C32 C36 1.4040(17) . ?
C32 H9 0.9500 . ?
C33 H10 0.9500 . ?
C34 C36 1.3686(18) . ?
C34 H11 0.9500 . ?
C35 C39 1.3594(18) . ?
C35 H12 0.9500 . ?
C36 H13 0.9500 . ?
C37 C41 1.3559(19) . ?
C37 H14 0.9500 . ?
C38 C40 1.3616(19) . ?
C38 H15 0.9500 . ?
C39 H16 0.9500 . ?
C40 H17 0.9500 . ?
C41 H18 0.9500 . ?

loop_
_geom_torsion_atom_site_label_1
_geom_torsion_atom_site_label_2
_geom_torsion_atom_site_label_3
_geom_torsion_atom_site_label_4
_geom_torsion
_geom_torsion_site_symmetry_1
_geom_torsion_site_symmetry_2
_geom_torsion_site_symmetry_3
_geom_torsion_site_symmetry_4
_geom_torsion_publ_flag
C25 C13 C14 C23 -4.80(15) . . . . ?
C19 C13 C14 C23 179.84(10) . . . . ?
C20 C12 C15 C22 162.46(10) . . . . ?
C16 C12 C15 C22 -7.32(19) . . . . ?
C20 C12 C15 C18 -11.80(14) . . . . ?
C16 C12 C15 C18 178.42(11) . . . . ?
C20 C12 C16 C24 -7.07(11) . . . . ?
C15 C12 C16 C24 163.55(11) . . . . ?
C20 C12 C16 C17 175.43(12) . . . . ?
C15 C12 C16 C17 -14.0(2) . . . . ?
C24 C16 C17 C30 -20.06(15) . . . . ?
C12 C16 C17 C30 157.21(12) . . . . ?
C24 C16 C17 C21 159.60(11) . . . . ?
C12 C16 C17 C21 -23.1(2) . . . . ?
C22 C15 C18 C34 5.63(15) . . . . ?
C12 C15 C18 C34 -179.76(10) . . . . ?
C22 C15 C18 C33 -170.15(10) . . . . ?
C12 C15 C18 C33 4.47(15) . . . . ?
C14 C13 C19 C28 163.84(10) . . . . ?
C25 C13 C19 C28 -11.52(15) . . . . ?
C14 C13 C19 C21 -9.48(19) . . . . ?
C25 C13 C19 C21 175.16(11) . . . . ?
C24 N1 C20 C12 -0.04(12) . . . . ?
C24 N1 C20 C27 -179.23(11) . . . . ?
C15 C12 C20 N1 -168.01(9) . . . . ?
C16 C12 C20 N1 4.48(12) . . . . ?
C15 C12 C20 C27 11.24(16) . . . . ?
C16 C12 C20 C27 -176.28(10) . . . . ?
C30 C17 C21 C26 -18.12(15) . . . . ?
C16 C17 C21 C26 162.22(11) . . . . ?
C30 C17 C21 C19 161.45(12) . . . . ?
C16 C17 C21 C19 -18.2(2) . . . . ?
C28 C19 C21 C26 -7.17(12) . . . . ?
C13 C19 C21 C26 166.68(12) . . . . ?
C28 C19 C21 C17 173.22(12) . . . . ?
C13 C19 C21 C17 -12.9(2) . . . . ?
C18 C15 C22 C32 -3.63(16) . . . . ?
C12 C15 C22 C32 -177.87(10) . . . . ?
C13 C14 C23 C31 0.82(16) . . . . ?
C20 N1 C24 C39 169.36(11) . . . . ?
C20 N1 C24 C16 -4.62(13) . . . . ?
C17 C16 C24 N1 -174.75(9) . . . . ?
C12 C16 C24 N1 7.23(12) . . . . ?
C17 C16 C24 C39 10.93(16) . . . . ?
C12 C16 C24 C39 -167.08(10) . . . . ?
C14 C13 C25 C29 5.53(15) . . . . ?
C19 C13 C25 C29 -178.81(10) . . . . ?
C14 C13 C25 C41 -171.56(10) . . . . ?
C19 C13 C25 C41 4.10(16) . . . . ?
C28 N2 C26 C40 172.78(12) . . . . ?
C28 N2 C26 C21 -3.20(13) . . . . ?
C17 C21 C26 N2 -173.90(9) . . . . ?
C19 C21 C26 N2 6.41(12) . . . . ?
C17 C21 C26 C40 9.91(17) . . . . ?
C19 C21 C26 C40 -169.78(11) . . . . ?
N1 C20 C27 C33 176.65(11) . . . . ?
C12 C20 C27 C33 -2.44(17) . . . . ?
C26 N2 C28 C19 -1.51(13) . . . . ?
C26 N2 C28 C37 176.60(12) . . . . ?
C13 C19 C28 N2 -169.72(9) . . . . ?
C21 C19 C28 N2 5.42(12) . . . . ?
C13 C19 C28 C37 12.06(17) . . . . ?
C21 C19 C28 C37 -172.81(11) . . . . ?
C13 C25 C29 C31 -2.40(17) . . . . ?
C41 C25 C29 C31 174.70(11) . . . . ?
C21 C17 C30 C38 14.78(16) . . . . ?
C16 C17 C30 C38 -165.52(10) . . . . ?
C21 C17 C30 C35 -163.67(10) . . . . ?
C16 C17 C30 C35 16.02(16) . . . . ?
C25 C29 C31 C23 -1.68(18) . . . . ?
C14 C23 C31 C29 2.52(17) . . . . ?
C15 C22 C32 C36 -0.40(18) . . . . ?
C20 C27 C33 C18 -5.50(17) . . . . ?
C34 C18 C33 C27 -171.30(11) . . . . ?
C15 C18 C33 C27 4.43(17) . . . . ?
C15 C18 C34 C36 -3.76(17) . . . . ?
C33 C18 C34 C36 172.02(11) . . . . ?
C38 C30 C35 C39 179.56(11) . . . . ?
C17 C30 C35 C39 -1.99(18) . . . . ?
C18 C34 C36 C32 -0.31(18) . . . . ?
C22 C32 C36 C34 2.44(18) . . . . ?
N2 C28 C37 C41 177.87(12) . . . . ?
C19 C28 C37 C41 -4.27(18) . . . . ?
C35 C30 C38 C40 176.14(12) . . . . ?
C17 C30 C38 C40 -2.31(18) . . . . ?
C30 C35 C39 C24 -7.92(18) . . . . ?
N1 C24 C39 C35 -169.81(11) . . . . ?
C16 C24 C39 C35 3.40(17) . . . . ?
C30 C38 C40 C26 -6.60(18) . . . . ?
N2 C26 C40 C38 -172.69(12) . . . . ?
C21 C26 C40 C38 2.75(18) . . . . ?
C28 C37 C41 C25 -3.84(19) . . . . ?
C29 C25 C41 C37 -173.25(12) . . . . ?
C13 C25 C41 C37 3.81(18) . . . . ?
